data_2203556
loop_
_publ_author_name
'Shi Hai Xu'
'Xiao Jian Liao'
'Xiang Chao Zeng'
'Kai Yang'

_publ_section_title
;
 Dibromophakellin methanol hemisolvate
;
_journal_issue 5
_journal_name_full 'Acta Crystallographica Section E'
_journal_page_first o782
_journal_page_last o783
_journal_paper_doi 10.1107/S1600536804006622
_journal_volume 60
_journal_year 2004
_chemical_formula_iupac 'C11 H11 Br2 N5 O, 0.5 C H4 O'
_chemical_formula_moiety 'C11 H11 Br2 N5 O, 0.5 C H4 O'
_chemical_formula_sum 'C11.5 H13 Br2 N5 O1.5'
_chemical_formula_weight 405.09
_chemical_name_systematic
;
Dibromophakellin methanol hemisolvate
;
_space_group_IT_number 4
_symmetry_cell_setting monoclinic
_symmetry_space_group_name_Hall 'P 2yb'
_symmetry_space_group_name_H-M 'P 1 21 1'
_atom_sites_solution_hydrogens geom
_atom_sites_solution_primary direct
_atom_sites_solution_secondary difmap
_audit_creation_method SHELXL-97
_cell_angle_alpha 90.00
_cell_angle_beta 118.650(10)
_cell_angle_gamma 90.00
_cell_formula_units_Z 4
_cell_length_a 7.6460(10)
_cell_length_b 28.050(6)
_cell_length_c 7.6700(10)
_cell_measurement_reflns_used 38
_cell_measurement_temperature 296(2)
_cell_measurement_theta_max 15.31
_cell_measurement_theta_min 3.03
_cell_volume 1443.6(4)
_computing_cell_refinement XSCANS
_computing_data_collection 'XSCANS (Siemens, 1994)'
_computing_data_reduction 'SHELXTL (Siemens, 1994)'
_computing_molecular_graphics SHELXTL
_computing_publication_material SHELXTL
_computing_structure_refinement 'SHELXL97 (Sheldrick, 1997)'
_computing_structure_solution 'SHELXS97 (Sheldrick, 1997)'
_diffrn_ambient_temperature 296(2)
_diffrn_measured_fraction_theta_full 1.000
_diffrn_measured_fraction_theta_max 1.000
_diffrn_measurement_device_type 'Siemens P4'
_diffrn_measurement_method \w
_diffrn_radiation_monochromator graphite
_diffrn_radiation_source 'normal-focus sealed tube'
_diffrn_radiation_type MoK\a
_diffrn_radiation_wavelength 0.71073
_diffrn_reflns_av_R_equivalents 0.0365
_diffrn_reflns_av_sigmaI/netI 0.1094
_diffrn_reflns_limit_h_max 9
_diffrn_reflns_limit_h_min -9
_diffrn_reflns_limit_k_max 35
_diffrn_reflns_limit_k_min -35
_diffrn_reflns_limit_l_max 8
_diffrn_reflns_limit_l_min -9
_diffrn_reflns_number 6923
_diffrn_reflns_theta_full 26.49
_diffrn_reflns_theta_max 26.49
_diffrn_reflns_theta_min 1.45
_diffrn_standards_decay_% 7.59
_diffrn_standards_interval_count 97
_diffrn_standards_number 3
_exptl_absorpt_coefficient_mu 5.622
_exptl_absorpt_correction_T_max 0.290
_exptl_absorpt_correction_T_min 0.104
_exptl_absorpt_correction_type multi-scan
_exptl_absorpt_process_details '(SHELXTL; Siemens, 1994)'
_exptl_crystal_colour colourless
_exptl_crystal_density_diffrn 1.864
_exptl_crystal_density_method 'not measured'
_exptl_crystal_description irregular
_exptl_crystal_F_000 796
_exptl_crystal_size_max 0.48
_exptl_crystal_size_mid 0.30
_exptl_crystal_size_min 0.22
_refine_diff_density_max 0.287
_refine_diff_density_min -0.434
_refine_ls_abs_structure_details 'Flack (1983); 2877 Friedel pairs'
_refine_ls_abs_structure_Flack 0.000(11)
_refine_ls_extinction_method none
_refine_ls_goodness_of_fit_ref 0.804
_refine_ls_hydrogen_treatment mixed
_refine_ls_matrix_type full
_refine_ls_number_parameters 393
_refine_ls_number_reflns 5939
_refine_ls_number_restraints 6
_refine_ls_restrained_S_all 0.803
_refine_ls_R_factor_all 0.0804
_refine_ls_R_factor_gt 0.0367
_refine_ls_shift/su_max 0.001
_refine_ls_shift/su_mean 0.000
_refine_ls_structure_factor_coef Fsqd
_refine_ls_weighting_details 'calc w = 1/[\s^2^(Fo^2^)+(0.023P)^2^] where P = (Fo^2^+2Fc^2^)/3'
_refine_ls_weighting_scheme calc
_refine_ls_wR_factor_gt 0.0624
_refine_ls_wR_factor_ref 0.0669
_reflns_number_gt 3078
_reflns_number_total 5939
_reflns_threshold_expression I>2\s(I)
_cod_data_source_file cf6316.cif
_cod_data_source_block I
_cod_depositor_comments
;
The following automatic conversions were performed:
'_symmetry_cell_setting' value 'Monoclinic' changed to 'monoclinic'
according to '/home/saulius/struct/CIF-dictionaries/cif_core.dic'
dictionary named 'cif_core.dic' version 2.4.1 from 2010-06-29.

Automatic conversion script
Id: cif_fix_enum 1527 2010-12-29 10:47:43Z saulius 

The following automatic conversions were performed:

'_symmetry_cell_setting' value 'Monoclinic' changed to 'monoclinic'
according to /home/saulius/struct/CIF-dictionaries/cif_core.dic
dictionary named 'cif_core.dic' version 2.4.1 from 2010-06-29.

Automatic conversion script
Id: cif_fix_values 1715 2011-07-08 13:25:40Z adriana 
;
_cod_original_cell_volume 1443.5(5)
_cod_original_sg_symbol_H-M 'P 21'
_cod_original_formula_sum 'C11.50 H13 Br2 N5 O1.50'
_cod_database_code 2203556
_cod_database_fobs_code 2203556

loop_
_symmetry_equiv_pos_as_xyz
'x, y, z'
'-x, y+1/2, -z'

loop_
_atom_site_label
_atom_site_fract_x
_atom_site_fract_y
_atom_site_fract_z
_atom_site_U_iso_or_equiv
_atom_site_adp_type
_atom_site_calc_flag
_atom_site_refinement_flags
_atom_site_occupancy
_atom_site_disorder_assembly
_atom_site_disorder_group
_atom_site_type_symbol
Br1 0.07477(12) 0.31318(3) 0.15611(12) 0.0632(2) Uani d . 1 . . Br
Br2 0.53599(13) 0.31463(3) 0.61841(11) 0.0643(3) Uani d . 1 . . Br
O1 0.5937(7) 0.4200(2) -0.0777(7) 0.0585(17) Uani d . 1 . . O
N1 0.6139(8) 0.37401(19) 0.3654(8) 0.0336(14) Uani d . 1 . . N
N2 0.8398(9) 0.4254(2) 0.2423(8) 0.0393(15) Uani d . 1 . . N
N3 0.7876(9) 0.4169(2) 0.6741(8) 0.0407(15) Uani d D 1 . . N
N4 0.8379(8) 0.47357(18) 0.4973(7) 0.0369(14) Uani d . 1 . . N
N5 0.7163(9) 0.4963(2) 0.7097(8) 0.0536(18) Uani d . 1 . . N
H5AN 0.7132 0.5259 0.6799 0.064 Uiso calc R 1 . . H
H5BN 0.6788 0.4875 0.7941 0.064 Uiso calc R 1 . . H
C1 0.6538(12) 0.4136(3) 0.1039(11) 0.039(2) Uani d . 1 . . C
C2 0.5297(12) 0.3891(3) 0.1706(11) 0.042(2) Uani d . 1 . . C
C3 0.3436(12) 0.3725(3) 0.0720(12) 0.049(2) Uani d . 1 . . C
H3 0.2539 0.3777 -0.0612 0.059 Uiso calc R 1 . . H
C4 0.3084(11) 0.3458(3) 0.2048(11) 0.045(2) Uani d . 1 . . C
C5 0.4696(12) 0.3471(2) 0.3814(11) 0.0372(19) Uani d . 1 . . C
C6 0.8073(10) 0.3908(2) 0.5273(9) 0.0344(17) Uani d . 1 . . C
H6 0.8990 0.3640 0.5871 0.041 Uiso calc R 1 . . H
C7 0.8977(10) 0.4278(2) 0.4500(10) 0.0372(17) Uani d . 1 . . C
C8 1.1223(11) 0.4253(3) 0.5398(11) 0.054(3) Uani d . 1 . . C
H8A 1.1667 0.3926 0.5488 0.064 Uiso calc R 1 . . H
H8B 1.1874 0.4394 0.6713 0.064 Uiso calc R 1 . . H
C9 1.1667(11) 0.4543(3) 0.3933(10) 0.055(2) Uani d . 1 . . C
H9A 1.1869 0.4877 0.4304 0.067 Uiso calc R 1 . . H
H9B 1.2850 0.4422 0.3921 0.067 Uiso calc R 1 . . H
C10 0.9877(10) 0.4480(3) 0.1949(10) 0.050(2) Uani d . 1 . . C
H10A 0.9396 0.4785 0.1294 0.060 Uiso calc R 1 . . H
H10B 1.0171 0.4276 0.1102 0.060 Uiso calc R 1 . . H
C11 0.7790(10) 0.4639(2) 0.6250(9) 0.0350(17) Uani d . 1 . . C
Br1' 0.14905(11) 0.25068(3) 0.74252(11) 0.0551(2) Uani d . 1 . . Br
Br2' 0.63555(13) 0.25818(3) 1.18084(12) 0.0694(3) Uani d . 1 . . Br
O1' 0.8413(8) 0.1505(2) 0.6499(8) 0.0605(17) Uani d . 1 . . O
N1' 0.3979(8) 0.19561(18) 0.6430(9) 0.0338(14) Uani d . 1 . . N
N2' 0.5234(9) 0.1458(2) 0.4150(9) 0.0385(16) Uani d . 1 . . N
N3' 0.0878(8) 0.1523(2) 0.4679(9) 0.0403(16) Uani d D 1 . . N
N4' 0.2684(8) 0.09573(19) 0.4190(8) 0.0414(15) Uani d . 1 . . N
N5' 0.0522(9) 0.07287(19) 0.5389(9) 0.0573(19) Uani d . 1 . . N
H5'C 0.0824 0.0432 0.5453 0.069 Uiso calc R 1 . . H
H5'D -0.0338 0.0822 0.5737 0.069 Uiso calc R 1 . . H
C1' 0.6654(12) 0.1574(3) 0.5970(12) 0.042(2) Uani d . 1 . . C
C2' 0.5977(11) 0.1822(3) 0.7182(12) 0.0401(19) Uani d . 1 . . C
C3' 0.7063(11) 0.2010(3) 0.9035(11) 0.047(2) Uani d . 1 . . C
H3' 0.8431 0.1978 0.9848 0.056 Uiso calc R 1 . . H
C4' 0.5756(12) 0.2260(2) 0.9497(11) 0.044(2) Uani d . 1 . . C
C5' 0.3900(11) 0.2225(2) 0.7843(12) 0.042(2) Uani d . 1 . . C
C6' 0.2387(10) 0.1801(2) 0.4503(10) 0.0353(18) Uani d . 1 . . C
H6' 0.1792 0.2073 0.3606 0.042 Uiso calc R 1 . . H
C7' 0.3144(10) 0.1422(2) 0.3564(9) 0.0331(16) Uani d . 1 . . C
C8' 0.2162(13) 0.1447(3) 0.1292(10) 0.054(2) Uani d . 1 . . C
H8'C 0.0851 0.1302 0.0679 0.065 Uiso calc R 1 . . H
H8'D 0.2044 0.1774 0.0840 0.065 Uiso calc R 1 . . H
C9' 0.3583(12) 0.1168(3) 0.0828(11) 0.054(2) Uani d . 1 . . C
H9'C 0.3204 0.0834 0.0614 0.065 Uiso calc R 1 . . H
H9'D 0.3570 0.1292 -0.0359 0.065 Uiso calc R 1 . . H
C10' 0.5621(11) 0.1224(3) 0.2599(10) 0.054(2) Uani d . 1 . . C
H10C 0.6260 0.0917 0.3057 0.065 Uiso calc R 1 . . H
H10D 0.6463 0.1424 0.2277 0.065 Uiso calc R 1 . . H
C11' 0.1386(11) 0.1045(3) 0.4752(10) 0.0414(18) Uani d . 1 . . C
O2 0.674(3) 0.0160(8) 0.988(4) 0.106(9) Uani d PD 0.33 A 1 O
H2O 0.5853 -0.0018 0.9102 0.127 Uiso calc PR 0.33 A 1 H
C12 0.719(13) 0.0521(12) 0.874(10) 0.114(8) Uani d PD 0.33 A 1 C
H12A 0.6596 0.0820 0.8782 0.137 Uiso calc PR 0.33 A 1 H
H12B 0.6654 0.0419 0.7389 0.137 Uiso calc PR 0.33 A 1 H
H12C 0.8605 0.0559 0.9322 0.137 Uiso calc PR 0.33 A 1 H
O2' 0.685(2) 0.0563(5) 0.714(2) 0.050(4) Uani d PD 0.33 B 2 O
H2'O 0.6082 0.0351 0.6470 0.061 Uiso calc PR 0.33 B 2 H
C12' 0.694(13) 0.0579(13) 0.911(6) 0.114(8) Uani d PD 0.33 B 2 C
H12D 0.7150 0.0901 0.9586 0.137 Uiso calc PR 0.33 B 2 H
H12E 0.8028 0.0384 1.0030 0.137 Uiso calc PR 0.33 B 2 H
H12F 0.5716 0.0461 0.9003 0.137 Uiso calc PR 0.33 B 2 H
O2" 0.498(4) 0.0198(7) 0.923(3) 0.116(9) Uani d PD 0.33 C 3 O
H2"O 0.4092 0.0103 0.8157 0.139 Uiso calc PR 0.33 C 3 H
C12" 0.674(6) 0.0334(12) 0.902(9) 0.114(8) Uani d PD 0.33 C 3 C
H12G 0.6688 0.0173 0.7888 0.137 Uiso calc PR 0.33 C 3 H
H12H 0.7932 0.0243 1.0193 0.137 Uiso calc PR 0.33 C 3 H
H12I 0.6737 0.0672 0.8831 0.137 Uiso calc PR 0.33 C 3 H
H3N 0.731(6) 0.4071(16) 0.741(6) 0.011(14) Uiso d D 1 . . H
H3N' 0.017(7) 0.1669(16) 0.510(8) 0.022(16) Uiso d D 1 . . H

loop_
_atom_site_aniso_label
_atom_site_aniso_U_11
_atom_site_aniso_U_22
_atom_site_aniso_U_33
_atom_site_aniso_U_12
_atom_site_aniso_U_13
_atom_site_aniso_U_23
Br1 0.0534(5) 0.0648(6) 0.0745(6) -0.0168(6) 0.0332(5) -0.0067(6)
Br2 0.0839(7) 0.0581(6) 0.0518(5) -0.0186(6) 0.0333(5) 0.0117(5)
O1 0.037(4) 0.107(5) 0.030(3) -0.003(3) 0.015(3) 0.016(3)
N1 0.040(4) 0.038(3) 0.024(3) 0.000(3) 0.017(3) 0.001(3)
N2 0.040(4) 0.047(4) 0.035(4) -0.004(3) 0.022(3) 0.005(3)
N3 0.052(4) 0.043(4) 0.030(3) -0.008(3) 0.022(3) 0.004(3)
N4 0.043(4) 0.035(4) 0.041(3) 0.000(3) 0.027(3) 0.008(3)
N5 0.083(5) 0.041(4) 0.062(4) -0.010(4) 0.056(4) -0.003(3)
C1 0.043(6) 0.052(5) 0.027(4) 0.004(4) 0.020(4) 0.001(4)
C2 0.040(5) 0.058(5) 0.033(5) -0.001(4) 0.022(4) 0.006(4)
C3 0.034(5) 0.072(6) 0.043(5) 0.004(4) 0.019(5) 0.008(4)
C4 0.048(6) 0.047(5) 0.053(5) -0.012(4) 0.034(5) -0.005(4)
C5 0.042(5) 0.033(4) 0.041(5) 0.003(4) 0.023(5) 0.002(4)
C6 0.034(4) 0.037(4) 0.028(4) 0.004(4) 0.011(4) 0.006(3)
C7 0.037(4) 0.039(5) 0.041(4) -0.001(4) 0.023(4) 0.010(4)
C8 0.052(6) 0.052(6) 0.050(6) -0.005(4) 0.019(5) -0.001(4)
C9 0.048(6) 0.077(6) 0.056(5) 0.002(5) 0.036(5) 0.007(5)
C10 0.034(5) 0.064(6) 0.049(5) -0.011(4) 0.018(4) 0.007(4)
C11 0.032(5) 0.041(5) 0.030(4) -0.009(4) 0.013(4) 0.000(3)
Br1' 0.0479(5) 0.0509(5) 0.0729(5) 0.0060(5) 0.0341(5) -0.0102(5)
Br2' 0.0692(7) 0.0747(7) 0.0573(5) 0.0033(6) 0.0247(5) -0.0232(6)
O1' 0.025(3) 0.106(5) 0.054(4) 0.009(3) 0.022(3) -0.011(3)
N1' 0.026(4) 0.034(3) 0.048(4) 0.001(3) 0.023(3) 0.002(3)
N2' 0.030(4) 0.058(4) 0.041(4) 0.000(3) 0.028(4) -0.001(3)
N3' 0.027(4) 0.051(4) 0.057(4) 0.000(3) 0.030(3) -0.011(3)
N4' 0.038(4) 0.041(4) 0.059(4) 0.000(3) 0.035(3) -0.006(3)
N5' 0.066(5) 0.031(4) 0.103(6) -0.001(3) 0.064(5) -0.008(4)
C1' 0.037(6) 0.052(5) 0.047(6) 0.005(4) 0.029(5) 0.007(4)
C2' 0.036(5) 0.046(5) 0.050(5) -0.009(4) 0.029(5) -0.006(4)
C3' 0.028(5) 0.065(6) 0.042(5) 0.001(4) 0.012(4) 0.002(4)
C4' 0.047(6) 0.048(5) 0.051(5) 0.001(4) 0.035(5) 0.003(4)
C5' 0.051(6) 0.029(4) 0.061(6) 0.008(4) 0.038(5) -0.007(4)
C6' 0.030(4) 0.041(5) 0.030(4) 0.000(4) 0.010(4) 0.006(3)
C7' 0.035(4) 0.043(5) 0.024(4) 0.005(4) 0.016(3) 0.000(3)
C8' 0.071(7) 0.049(6) 0.049(5) 0.002(5) 0.033(5) -0.004(4)
C9' 0.068(7) 0.059(5) 0.053(5) -0.002(5) 0.044(5) -0.013(4)
C10' 0.044(5) 0.084(6) 0.040(5) 0.011(5) 0.024(4) 0.001(4)
C11' 0.041(5) 0.039(5) 0.046(5) -0.002(4) 0.022(4) -0.006(4)
O2 0.056(14) 0.040(13) 0.19(2) 0.015(11) 0.030(16) 0.025(14)
C12 0.18(2) 0.006(13) 0.19(2) 0.010(15) 0.108(15) -0.010(14)
O2' 0.062(11) 0.028(9) 0.052(10) 0.000(7) 0.019(9) 0.014(8)
C12' 0.18(2) 0.006(13) 0.19(2) 0.010(15) 0.108(15) -0.010(14)
O2" 0.21(3) 0.050(13) 0.084(16) 0.001(18) 0.07(2) -0.028(11)
C12" 0.18(2) 0.006(13) 0.19(2) 0.010(15) 0.108(15) -0.010(14)

loop_
_atom_type_symbol
_atom_type_description
_atom_type_scat_dispersion_real
_atom_type_scat_dispersion_imag
_atom_type_scat_source
C C 0.0033 0.0016 'International Tables Vol C Tables 4.2.6.8 and 6.1.1.4'
H H 0.0000 0.0000 'International Tables Vol C Tables 4.2.6.8 and 6.1.1.4'
N N 0.0061 0.0033 'International Tables Vol C Tables 4.2.6.8 and 6.1.1.4'
O O 0.0106 0.0060 'International Tables Vol C Tables 4.2.6.8 and 6.1.1.4'
Br Br -0.2901 2.4595 'International Tables Vol C Tables 4.2.6.8 and 6.1.1.4'

loop_
_geom_angle_atom_site_label_1
_geom_angle_atom_site_label_2
_geom_angle_atom_site_label_3
_geom_angle
C2 N1 C5 106.5(6)
C2 N1 C6 124.8(6)
C5 N1 C6 127.9(5)
C1 N2 C7 122.2(6)
C1 N2 C10 123.5(6)
C7 N2 C10 112.7(6)
C11 N3 C6 106.9(5)
C11 N3 H3N 120(3)
C6 N3 H3N 126(3)
C11 N4 C7 105.5(5)
C11 N5 H5AN 120.0
C11 N5 H5BN 120.0
H5AN N5 H5BN 120.0
O1 C1 N2 121.9(7)
O1 C1 C2 120.4(7)
N2 C1 C2 117.5(6)
C3 C2 N1 108.8(7)
C3 C2 C1 131.8(7)
N1 C2 C1 118.9(7)
C2 C3 C4 107.6(7)
C2 C3 H3 126.2
C4 C3 H3 126.2
C5 C4 C3 108.8(7)
C5 C4 Br1 123.1(6)
C3 C4 Br1 128.0(6)
C4 C5 N1 108.3(6)
C4 C5 Br2 131.7(6)
N1 C5 Br2 119.5(6)
N3 C6 N1 112.9(5)
N3 C6 C7 101.5(5)
N1 C6 C7 110.4(5)
N3 C6 H6 110.6
N1 C6 H6 110.6
C7 C6 H6 110.6
N2 C7 N4 110.4(5)
N2 C7 C8 100.4(6)
N4 C7 C8 110.4(6)
N2 C7 C6 116.4(6)
N4 C7 C6 104.4(5)
C8 C7 C6 114.9(6)
C7 C8 C9 103.9(6)
C7 C8 H8A 111.0
C9 C8 H8A 111.0
C7 C8 H8B 111.0
C9 C8 H8B 111.0
H8A C8 H8B 109.0
C10 C9 C8 105.4(6)
C10 C9 H9A 110.7
C8 C9 H9A 110.7
C10 C9 H9B 110.7
C8 C9 H9B 110.7
H9A C9 H9B 108.8
N2 C10 C9 103.6(6)
N2 C10 H10A 111.0
C9 C10 H10A 111.0
N2 C10 H10B 111.0
C9 C10 H10B 111.0
H10A C10 H10B 109.0
N4 C11 N5 124.5(6)
N4 C11 N3 115.2(6)
N5 C11 N3 120.3(6)
C5' N1' C2' 106.3(6)
C5' N1' C6' 130.2(6)
C2' N1' C6' 123.5(6)
C1' N2' C7' 124.6(6)
C1' N2' C10' 124.3(6)
C7' N2' C10' 109.4(6)
C11' N3' C6' 107.6(5)
C11' N3' H3N' 131(4)
C6' N3' H3N' 117(4)
C11' N4' C7' 106.3(6)
C11' N5' H5'C 120.0
C11' N5' H5'D 120.0
H5'C N5' H5'D 120.0
O1' C1' N2' 121.5(7)
O1' C1' C2' 122.9(8)
N2' C1' C2' 115.4(7)
C3' C2' N1' 108.9(7)
C3' C2' C1' 129.2(7)
N1' C2' C1' 121.5(7)
C2' C3' C4' 107.9(7)
C2' C3' H3' 126.1
C4' C3' H3' 126.1
C5' C4' C3' 106.0(6)
C5' C4' Br2' 126.3(5)
C3' C4' Br2' 127.7(6)
N1' C5' C4' 111.0(6)
N1' C5' Br1' 121.0(6)
C4' C5' Br1' 128.0(5)
N3' C6' N1' 112.3(5)
N3' C6' C7' 99.6(5)
N1' C6' C7' 111.1(5)
N3' C6' H6' 111.1
N1' C6' H6' 111.1
C7' C6' H6' 111.1
N2' C7' N4' 111.0(5)
N2' C7' C8' 102.5(6)
N4' C7' C8' 110.1(6)
N2' C7' C6' 114.5(6)
N4' C7' C6' 104.7(5)
C8' C7' C6' 114.2(6)
C9' C8' C7' 103.2(6)
C9' C8' H8'C 111.1
C7' C8' H8'C 111.1
C9' C8' H8'D 111.1
C7' C8' H8'D 111.1
H8'C C8' H8'D 109.1
C10' C9' C8' 106.4(6)
C10' C9' H9'C 110.5
C8' C9' H9'C 110.5
C10' C9' H9'D 110.5
C8' C9' H9'D 110.5
H9'C C9' H9'D 108.6
N2' C10' C9' 104.4(6)
N2' C10' H10C 110.9
C9' C10' H10C 110.9
N2' C10' H10D 110.9
C9' C10' H10D 110.9
H10C C10' H10D 108.9
N4' C11' N5' 126.6(7)
N4' C11' N3' 114.7(6)
N5' C11' N3' 118.6(6)
C12 O2 H2O 109.5
O2 C12 H12A 109.5
O2 C12 H12B 109.5
H12A C12 H12B 109.5
O2 C12 H12C 109.5
H12A C12 H12C 109.5
H12B C12 H12C 109.5
C12' O2' H2'O 109.5
O2' C12' H12D 109.5
O2' C12' H12E 109.5
H12D C12' H12E 109.5
O2' C12' H12F 109.5
H12D C12' H12F 109.5
H12E C12' H12F 109.5
C12" O2" H2"O 109.5
O2" C12" H12G 109.5
O2" C12" H12H 109.5
H12G C12" H12H 109.5
O2" C12" H12I 109.5
H12G C12" H12I 109.5
H12H C12" H12I 109.5

loop_
_geom_bond_atom_site_label_1
_geom_bond_atom_site_label_2
_geom_bond_distance
Br1 C4 1.878(7)
Br2 C5 1.873(7)
O1 C1 1.252(7)
N1 C2 1.380(8)
N1 C5 1.390(8)
N1 C6 1.480(8)
N2 C1 1.346(8)
N2 C7 1.436(8)
N2 C10 1.486(8)
N3 C11 1.363(8)
N3 C6 1.411(8)
N3 H3N 0.856(10)
N4 C11 1.288(7)
N4 C7 1.465(8)
N5 C11 1.332(8)
N5 H5AN 0.860
N5 H5BN 0.860
C1 C2 1.449(10)
C2 C3 1.335(10)
C3 C4 1.390(9)
C3 H3 0.930
C4 C5 1.324(9)
C6 C7 1.517(8)
C6 H6 0.980
C7 C8 1.515(9)
C8 C9 1.551(10)
C8 H8A 0.970
C8 H8B 0.970
C9 C10 1.491(9)
C9 H9A 0.970
C9 H9B 0.970
C10 H10A 0.970
C10 H10B 0.970
Br1' C5' 1.885(7)
Br2' C4' 1.840(7)
O1' C1' 1.220(8)
N1' C5' 1.346(8)
N1' C2' 1.402(8)
N1' C6' 1.459(8)
N2' C1' 1.335(9)
N2' C7' 1.441(8)
N2' C10' 1.506(8)
N3' C11' 1.391(8)
N3' C6' 1.451(8)
N3' H3N' 0.855(10)
N4' C11' 1.281(8)
N4' C7' 1.489(8)
N5' C11' 1.332(8)
N5' H5'C 0.860
N5' H5'D 0.860
C1' C2' 1.440(10)
C2' C3' 1.362(9)
C3' C4' 1.400(9)
C3' H3' 0.930
C4' C5' 1.380(10)
C6' C7' 1.543(8)
C6' H6' 0.980
C7' C8' 1.533(9)
C8' C9' 1.513(10)
C8' H8'C 0.970
C8' H8'D 0.970
C9' C10' 1.506(10)
C9' H9'C 0.970
C9' H9'D 0.970
C10' H10C 0.970
C10' H10D 0.970
O2 C12 1.480(4)
O2 H2O 0.820
C12 H12A 0.960
C12 H12B 0.960
C12 H12C 0.960
O2' C12' 1.480(4)
O2' H2'O 0.820
C12' H12D 0.960
C12' H12E 0.960
C12' H12F 0.960
O2" C12" 1.480(4)
O2" H2"O 0.820
C12" H12G 0.960
C12" H12H 0.960
C12" H12I 0.960

loop_
_geom_hbond_atom_site_label_D
_geom_hbond_atom_site_label_H
_geom_hbond_atom_site_label_A
_geom_hbond_site_symmetry_A
_geom_hbond_distance_DH
_geom_hbond_distance_HA
_geom_hbond_distance_DA
_geom_hbond_angle_DHA
N3 H3N O1 1_556 0.856(10) 2.14(3) 2.921(7) 151(4)
N5 H5BN O1 1_556 0.86 2.36 3.096(7) 143
N5 H5AN N4' 2_656 0.86 2.13 2.981(8) 171
N3' H3N' O1' 1_455 0.855(10) 2.13(3) 2.833(7) 139(5)
N5' H5'D O1' 1_455 0.86 2.34 3.062(7) 142
N5' H5'C N4 2_646 0.86 2.12 2.961(7) 167

loop_
_geom_torsion_atom_site_label_1
_geom_torsion_atom_site_label_2
_geom_torsion_atom_site_label_3
_geom_torsion_atom_site_label_4
_geom_torsion
C7 N2 C1 O1 166.6(7)
C10 N2 C1 O1 1.9(12)
C7 N2 C1 C2 -19.0(11)
C10 N2 C1 C2 176.3(7)
C5 N1 C2 C3 0.1(8)
C6 N1 C2 C3 -170.8(6)
C5 N1 C2 C1 -173.0(6)
C6 N1 C2 C1 16.1(10)
O1 C1 C2 C3 -4.5(14)
N2 C1 C2 C3 -179.0(8)
O1 C1 C2 N1 166.7(7)
N2 C1 C2 N1 -7.7(10)
N1 C2 C3 C4 -0.7(9)
C1 C2 C3 C4 171.2(8)
C2 C3 C4 C5 1.0(9)
C2 C3 C4 Br1 -180.0(6)
C3 C4 C5 N1 -1.0(8)
Br1 C4 C5 N1 179.9(4)
C3 C4 C5 Br2 -172.8(6)
Br1 C4 C5 Br2 8.2(10)
C2 N1 C5 C4 0.6(8)
C6 N1 C5 C4 171.0(6)
C2 N1 C5 Br2 173.5(5)
C6 N1 C5 Br2 -16.0(9)
C11 N3 C6 N1 -94.3(6)
C11 N3 C6 C7 23.9(7)
C2 N1 C6 N3 114.2(7)
C5 N1 C6 N3 -54.7(8)
C2 N1 C6 C7 1.3(8)
C5 N1 C6 C7 -167.5(6)
C1 N2 C7 N4 -81.8(8)
C10 N2 C7 N4 84.4(7)
C1 N2 C7 C8 161.7(7)
C10 N2 C7 C8 -32.1(8)
C1 N2 C7 C6 37.0(10)
C10 N2 C7 C6 -156.8(6)
C11 N4 C7 N2 141.5(6)
C11 N4 C7 C8 -108.4(6)
C11 N4 C7 C6 15.6(7)
N3 C6 C7 N2 -146.0(6)
N1 C6 C7 N2 -26.0(8)
N3 C6 C7 N4 -24.0(6)
N1 C6 C7 N4 96.0(6)
N3 C6 C7 C8 97.0(7)
N1 C6 C7 C8 -143.0(6)
N2 C7 C8 C9 36.8(8)
N4 C7 C8 C9 -79.8(7)
C6 C7 C8 C9 162.6(6)
C7 C8 C9 C10 -30.3(8)
C1 N2 C10 C9 179.5(7)
C7 N2 C10 C9 13.5(8)
C8 C9 C10 N2 11.0(7)
C7 N4 C11 N5 178.4(6)
C7 N4 C11 N3 -0.5(8)
C6 N3 C11 N4 -16.2(8)
C6 N3 C11 N5 164.9(6)
C7' N2' C1' O1' 164.6(7)
C10' N2' C1' O1' 1.4(12)
C7' N2' C1' C2' -20.5(10)
C10' N2' C1' C2' 176.2(7)
C5' N1' C2' C3' 0.3(7)
C6' N1' C2' C3' -177.6(6)
C5' N1' C2' C1' -173.0(6)
C6' N1' C2' C1' 9.1(9)
O1' C1' C2' C3' -1.0(13)
N2' C1' C2' C3' -175.8(7)
O1' C1' C2' N1' 170.8(7)
N2' C1' C2' N1' -4.0(10)
N1' C2' C3' C4' 1.0(8)
C1' C2' C3' C4' 173.6(7)
C2' C3' C4' C5' -1.9(8)
C2' C3' C4' Br2' 179.1(5)
C2' N1' C5' C4' -1.5(7)
C6' N1' C5' C4' 176.2(6)
C2' N1' C5' Br1' 177.5(5)
C6' N1' C5' Br1' -4.7(9)
C3' C4' C5' N1' 2.1(8)
Br2' C4' C5' N1' -178.8(5)
C3' C4' C5' Br1' -176.8(5)
Br2' C4' C5' Br1' 2.3(10)
C11' N3' C6' N1' -93.3(7)
C11' N3' C6' C7' 24.4(7)
C5' N1' C6' N3' -59.1(9)
C2' N1' C6' N3' 118.4(6)
C5' N1' C6' C7' -169.6(6)
C2' N1' C6' C7' 7.8(8)
C1' N2' C7' N4' -80.5(8)
C10' N2' C7' N4' 84.9(6)
C1' N2' C7' C8' 162.0(7)
C10' N2' C7' C8' -32.7(8)
C1' N2' C7' C6' 37.7(10)
C10' N2' C7' C6' -156.9(6)
C11' N4' C7' N2' 141.7(6)
C11' N4' C7' C8' -105.5(7)
C11' N4' C7' C6' 17.7(7)
N3' C6' C7' N2' -146.8(6)
N1' C6' C7' N2' -28.3(8)
N3' C6' C7' N4' -25.1(6)
N1' C6' C7' N4' 93.4(6)
N3' C6' C7' C8' 95.4(7)
N1' C6' C7' C8' -146.1(6)
N2' C7' C8' C9' 37.5(8)
N4' C7' C8' C9' -80.6(7)
C6' C7' C8' C9' 161.9(6)
C7' C8' C9' C10' -29.2(8)
C1' N2' C10' C9' -179.8(7)
C7' N2' C10' C9' 14.7(8)
C8' C9' C10' N2' 9.9(8)
C7' N4' C11' N5' 178.4(7)
C7' N4' C11' N3' -2.1(8)
C6' N3' C11' N4' -15.7(8)
C6' N3' C11' N5' 163.9(6)
